data_2206867
loop_
_publ_author_name
'Tong, Yi-Ping'
'Lin, Yan-Wen'
'Ng, Seik Weng'

_publ_section_title
;Bis[\m-2-(1-butylbenzimidazol-2-yl)phenolato]-1\k<i>N</i>^3^:2\k<i>O</i>;1\k<i>O</i>:2\k<i>N</i>^3^-bis{[2-(1-butylbenzimidazol-2-yl)phenolato-\k^2^<i>N</i>^3^,<i>O</i>]zinc(II)}
 2-(1-butylbenzimidazol-2-yl)phenol disolvate
;
_journal_coeditor_code BT6722
_journal_issue 10
_journal_name_full 'Acta Crystallographica Section E'
_journal_page_first m1915
_journal_page_last m1917
_journal_paper_doi 10.1107/S1600536805027418
_journal_volume 61
_journal_year 2005
_chemical_formula_iupac '[Zn2 (C17 H17 N2 O)4], 2C17 H18 N2 O'
_chemical_formula_moiety 'C68 H68 N8 O4 Zn2, 2C17 H18 N2 O'
_chemical_formula_sum 'C102 H104 N12 O6 Zn2'
_chemical_formula_weight 1724.71
_chemical_name_systematic
;
Bis[\m-2-(1-butylbenzimidazol-2-yl)phenolato]-\k^2^N^3^,O';\k^2^N^3'^,O-
bis{[2-(1-butylbenzimidazol-2-yl)phenolato-\k^2^N^3^,O]zinc(II)}
2-(1-butylbenzimidazol-2-yl)phenol disolvate
;
_space_group_IT_number 2
_symmetry_cell_setting triclinic
_symmetry_space_group_name_Hall '-P 1'
_symmetry_space_group_name_H-M 'P -1'
_atom_sites_solution_hydrogens geom
_atom_sites_solution_primary direct
_atom_sites_solution_secondary difmap
_audit_creation_method SHELXL-97
_cell_angle_alpha 93.070(2)
_cell_angle_beta 105.9270(10)
_cell_angle_gamma 103.382(2)
_cell_formula_units_Z 1
_cell_length_a 10.7500(10)
_cell_length_b 11.8390(10)
_cell_length_c 18.709(2)
_cell_measurement_reflns_used 1973
_cell_measurement_temperature 295(2)
_cell_measurement_theta_max 19.6
_cell_measurement_theta_min 2.2
_cell_volume 2210.0(4)
_computing_cell_refinement 'SAINT (Bruker, 2003)'
_computing_data_collection 'SMART (Bruker, 2003)'
_computing_data_reduction SAINT
_computing_molecular_graphics 'ORTEPII (Johnson, 1976)'
_computing_publication_material SHELXL97
_computing_structure_refinement 'SHELXL97 (Sheldrick, 1997)'
_computing_structure_solution 'SHELXS97 (Sheldrick, 1997)'
_diffrn_ambient_temperature 295(2)
_diffrn_measured_fraction_theta_full 0.99
_diffrn_measured_fraction_theta_max 0.99
_diffrn_measurement_device_type 'Bruker APEX area-detector diffractometer'
_diffrn_measurement_method '\f and \w scan'
_diffrn_radiation_monochromator graphite
_diffrn_radiation_source 'fine-focus sealed tube'
_diffrn_radiation_type MoK\a
_diffrn_radiation_wavelength 0.71073
_diffrn_reflns_av_R_equivalents 0.028
_diffrn_reflns_av_sigmaI/netI 0.066
_diffrn_reflns_limit_h_max 12
_diffrn_reflns_limit_h_min -12
_diffrn_reflns_limit_k_max 13
_diffrn_reflns_limit_k_min -14
_diffrn_reflns_limit_l_max 20
_diffrn_reflns_limit_l_min -22
_diffrn_reflns_number 11754
_diffrn_reflns_theta_full 25.0
_diffrn_reflns_theta_max 25.0
_diffrn_reflns_theta_min 1.1
_diffrn_standards_decay_% 0
_diffrn_standards_interval_count 0
_diffrn_standards_interval_time 0
_diffrn_standards_number 0
_exptl_absorpt_coefficient_mu 0.606
_exptl_absorpt_correction_T_max 0.976
_exptl_absorpt_correction_T_min 0.448
_exptl_absorpt_correction_type multi-scan
_exptl_absorpt_process_details '(SADABS; Sheldrick, 1996)'
_exptl_crystal_colour Colorless
_exptl_crystal_density_diffrn 1.296
_exptl_crystal_density_method 'not measured'
_exptl_crystal_description Plate
_exptl_crystal_F_000 908
_exptl_crystal_size_max 0.21
_exptl_crystal_size_mid 0.15
_exptl_crystal_size_min 0.04
_refine_diff_density_max 0.52
_refine_diff_density_min -0.36
_refine_ls_extinction_method none
_refine_ls_goodness_of_fit_ref 1.02
_refine_ls_hydrogen_treatment constr
_refine_ls_matrix_type full
_refine_ls_number_parameters 556
_refine_ls_number_reflns 7679
_refine_ls_number_restraints 192
_refine_ls_restrained_S_all 1.04
_refine_ls_R_factor_all 0.098
_refine_ls_R_factor_gt 0.068
_refine_ls_shift/su_max 0.001
_refine_ls_shift/su_mean <0.001
_refine_ls_structure_factor_coef Fsqd
_refine_ls_weighting_details 'calc w=1/[\s^2^(Fo^2^)+(0.1132P)^2^+0.1952P] where P=(Fo^2^+2Fc^2^)/3'
_refine_ls_weighting_scheme calc
_refine_ls_wR_factor_gt 0.172
_refine_ls_wR_factor_ref 0.196
_reflns_number_gt 5409
_reflns_number_total 7679
_reflns_threshold_expression I>2\s(I)
_cod_data_source_file bt6722.cif
_cod_data_source_block I
_cod_depositor_comments
;
The following automatic conversions were performed:
'_symmetry_cell_setting' value 'Triclinic' changed to 'triclinic'
according to '/home/saulius/struct/CIF-dictionaries/cif_core.dic'
dictionary named 'cif_core.dic' version 2.4.1 from 2010-06-29.

Automatic conversion script
Id: cif_fix_enum 1527 2010-12-29 10:47:43Z saulius 

The following automatic conversions were performed:

'_symmetry_cell_setting' value 'Triclinic' changed to 'triclinic'
according to /home/saulius/struct/CIF-dictionaries/cif_core.dic
dictionary named 'cif_core.dic' version 2.4.1 from 2010-06-29.

Automatic conversion script
Id: cif_fix_values 1715 2011-07-08 13:25:40Z adriana 
;
_cod_original_cell_volume 2210.0(3)
_cod_database_code 2206867
_cod_database_fobs_code 2206867

loop_
_symmetry_equiv_pos_as_xyz
'x, y, z'
'-x, -y, -z'

loop_
_atom_site_label
_atom_site_fract_x
_atom_site_fract_y
_atom_site_fract_z
_atom_site_U_iso_or_equiv
_atom_site_adp_type
_atom_site_calc_flag
_atom_site_refinement_flags
_atom_site_occupancy
_atom_site_disorder_assembly
_atom_site_disorder_group
_atom_site_type_symbol
Zn1 0.69644(5) 0.70785(4) 0.55340(3) 0.0418(2) Uani d . 1 . . Zn
O1 0.7406(3) 0.8693(2) 0.6018(2) 0.0450(10) Uani d . 1 . . O
O2 0.5744(3) 0.6050(3) 0.5926(2) 0.0480(10) Uani d . 1 . . O
O3 0.7220(4) 0.9044(3) 0.7397(2) 0.0610(10) Uani d . 1 . . O
N1 0.8772(3) 0.6890(3) 0.6046(2) 0.0440(10) Uani d . 1 . . N
N2 1.0742(4) 0.7532(4) 0.6909(2) 0.0570(10) Uani d . 1 B . N
N3 0.3755(3) 0.3031(3) 0.5570(2) 0.0400(10) Uani d . 1 . . N
N4 0.4792(4) 0.3909(3) 0.6725(2) 0.0480(10) Uani d . 1 D . N
N5 0.7649(5) 1.0366(4) 0.9307(3) 0.0730(10) Uani d . 1 . . N
N6 0.8909(5) 1.1168(4) 0.8609(2) 0.0650(10) Uani d . 1 B . N
C1 0.8604(2) 0.9408(2) 0.6051(2) 0.0450(10) Uani d G 1 . . C
C2 0.8642(3) 1.0558(2) 0.5917(2) 0.0570(10) Uani d G 1 . . C
C3 0.9840(4) 1.1319(2) 0.5918(2) 0.078(2) Uani d G 1 . . C
C4 1.0999(3) 1.0932(3) 0.6053(2) 0.084(2) Uani d G 1 . . C
C5 1.0961(2) 0.9783(3) 0.6187(2) 0.072(2) Uani d G 1 . . C
C6 0.9763(3) 0.9021(2) 0.6186(2) 0.0500(10) Uani d G 1 . . C
C7 0.9759(4) 0.7827(4) 0.6374(3) 0.0500(10) Uani d . 1 . . C
C8 1.1850(4) 0.8313(6) 0.7518(3) 0.081(2) Uani d DU 1 . . C
C9 1.3221(7) 0.8300(10) 0.7426(5) 0.092(4) Uani d PDU 0.530(10) B 1 C
C10 1.4310(10) 0.9180(10) 0.8052(6) 0.120(5) Uani d PDU 0.530(10) B 1 C
C11 1.4355(6) 0.8720(10) 0.8813(4) 0.162(7) Uani d PDU 0.530(10) B 1 C
C9' 1.3211(6) 0.8300(10) 0.7408(4) 0.105(5) Uani d PRDU 0.470(10) B 2 C
C10' 1.4300(10) 0.865(2) 0.8171(8) 0.140(6) Uani d PDU 0.470(10) B 2 C
C11' 1.425(2) 0.985(2) 0.8522(11) 0.196(9) Uani d PDU 0.470(10) B 2 C
C12 1.0350(3) 0.6356(2) 0.6917(2) 0.0560(10) Uani d G 1 . . C
C13 1.0914(3) 0.5574(3) 0.7343(2) 0.074(2) Uani d G 1 B . C
C14 1.0223(4) 0.4402(3) 0.7245(2) 0.082(2) Uani d G 1 B . C
C15 0.8968(4) 0.4011(2) 0.6720(2) 0.078(2) Uani d G 1 B . C
C16 0.8404(3) 0.4792(3) 0.6294(2) 0.0580(10) Uani d G 1 B . C
C17 0.9095(3) 0.5965(2) 0.6392(2) 0.0470(10) Uani d G 1 B . C
C18 0.4445(2) 0.6056(2) 0.5782(2) 0.0420(10) Uani d G 1 . . C
C19 0.4003(3) 0.7044(2) 0.5589(2) 0.0520(10) Uani d G 1 . . C
C20 0.2659(3) 0.7017(2) 0.5456(2) 0.0590(10) Uani d G 1 . . C
C21 0.1756(2) 0.6001(3) 0.5515(2) 0.0580(10) Uani d G 1 . . C
C22 0.2198(2) 0.5013(2) 0.5708(2) 0.0530(10) Uani d G 1 . . C
C23 0.3543(3) 0.5041(2) 0.5841(2) 0.0410(10) Uani d G 1 . . C
C24 0.4017(4) 0.3997(4) 0.6039(2) 0.0390(10) Uani d . 1 . . C
C25 0.5261(6) 0.4783(5) 0.7369(3) 0.071(2) Uani d DU 1 . . C
C26 0.4330(10) 0.4520(10) 0.7867(6) 0.095(3) Uani d PDU 0.680(10) D 3 C
C27 0.4840(10) 0.5510(10) 0.8524(6) 0.134(5) Uani d PDU 0.680(10) D 3 C
C26' 0.460(3) 0.459(2) 0.8000(10) 0.104(6) Uani d PDU 0.320(10) D 4 C
C28 0.405(2) 0.520(2) 0.9089(7) 0.200(8) Uani d PDU 0.680(10) D 3 C
C27' 0.550(3) 0.539(3) 0.8720(7) 0.142(8) Uani d PDU 0.320(10) D 4 C
C28' 0.504(4) 0.653(2) 0.876(2) 0.213(13) Uani d PDU 0.320(10) D 4 C
C29 0.5063(3) 0.2844(2) 0.6703(2) 0.0490(10) Uani d G 1 . . C
C30 0.5811(3) 0.2283(3) 0.72270(10) 0.066(2) Uani d G 1 D . C
C31 0.5905(3) 0.1165(3) 0.7026(2) 0.073(2) Uani d G 1 D . C
C32 0.5251(3) 0.0608(2) 0.6302(2) 0.068(2) Uani d G 1 D . C
C33 0.4503(3) 0.1169(2) 0.57780(10) 0.0580(10) Uani d G 1 D . C
C34 0.4409(3) 0.2287(2) 0.59790(10) 0.0430(10) Uani d G 1 D . C
C35 0.7922(3) 0.8469(3) 0.7902(2) 0.0500(10) Uani d G 1 . . C
C36 0.8063(3) 0.7364(3) 0.77110(10) 0.0550(10) Uani d G 1 . . C
C37 0.8760(4) 0.6798(2) 0.8255(2) 0.067(2) Uani d G 1 . . C
C38 0.9316(4) 0.7337(3) 0.8990(2) 0.079(2) Uani d G 1 . . C
C39 0.9175(4) 0.8442(3) 0.91810(10) 0.075(2) Uani d G 1 . . C
C40 0.8479(3) 0.9007(2) 0.8637(2) 0.0560(10) Uani d G 1 . . C
C41 0.8324(5) 1.0176(4) 0.8851(3) 0.0590(10) Uani d . 1 . . C
C42 0.9734(6) 1.1286(6) 0.8107(4) 0.094(2) Uani d DU 1 . . C
C43 1.1220(8) 1.1900(10) 0.8427(9) 0.119(4) Uani d PDU 0.530(10) B 1 C
C44 1.1929(9) 1.1180(10) 0.8977(9) 0.144(5) Uani d PDU 0.530(10) B 1 C
C45 1.3452(7) 1.1640(10) 0.9104(7) 0.188(8) Uani d PDU 0.530(10) B 1 C
C43' 1.1172(7) 1.1280(10) 0.8533(7) 0.116(5) Uani d PRDU 0.470(10) B 2 C
C44' 1.1840(10) 1.2390(10) 0.9090(10) 0.151(6) Uani d PDU 0.470(10) B 2 C
C45' 1.3260(10) 1.236(2) 0.9540(10) 0.178(9) Uani d PDU 0.470(10) B 2 C
C46 0.8589(4) 1.2070(3) 0.8927(2) 0.069(2) Uani d G 1 . . C
C47 0.8865(4) 1.3272(4) 0.8902(2) 0.093(2) Uani d G 1 B . C
C48 0.8345(5) 1.3962(3) 0.9307(3) 0.111(3) Uani d G 1 B . C
C49 0.7549(5) 1.3452(4) 0.9736(3) 0.114(3) Uani d G 1 B . C
C50 0.7273(4) 1.2251(4) 0.9761(2) 0.103(2) Uani d G 1 B . C
C51 0.7793(4) 1.1560(3) 0.9356(2) 0.073(2) Uani d G 1 B . C
H3o 0.7339 0.8916 0.6988 0.091 Uiso calc R 1 . . H
H2 0.7866 1.0817 0.5827 0.069 Uiso calc R 1 . . H
H3 0.9865 1.2088 0.5828 0.094 Uiso calc R 1 . . H
H4 1.1800 1.1442 0.6054 0.100 Uiso calc R 1 . . H
H5 1.1737 0.9524 0.6277 0.086 Uiso calc R 1 . . H
H8a 1.1802 0.8064 0.7997 0.097 Uiso calc R 1 A 1 H
H8b 1.1748 0.9106 0.7515 0.097 Uiso calc R 1 A 1 H
H9a 1.3267 0.8517 0.6940 0.111 Uiso calc PR 0.530(10) B 1 H
H9b 1.3356 0.7519 0.7459 0.111 Uiso calc PR 0.530(10) B 1 H
H10a 1.4117 0.9934 0.8057 0.144 Uiso calc PR 0.530(10) B 1 H
H10b 1.5176 0.9263 0.7963 0.144 Uiso calc PR 0.530(10) B 1 H
H11a 1.5061 0.9237 0.9204 0.243 Uiso calc PR 0.530(10) B 1 H
H11b 1.4514 0.7951 0.8799 0.243 Uiso calc PR 0.530(10) B 1 H
H11c 1.3514 0.8672 0.8911 0.243 Uiso calc PR 0.530(10) B 1 H
H9c 1.3416 0.8845 0.7062 0.126 Uiso calc PR 0.470(10) B 2 H
H9d 1.3183 0.7524 0.7200 0.126 Uiso calc PR 0.470(10) B 2 H
H10c 1.5173 0.8709 0.8104 0.168 Uiso calc PR 0.470(10) B 2 H
H10d 1.4146 0.8063 0.8501 0.168 Uiso calc PR 0.470(10) B 2 H
H11d 1.5004 1.0129 0.8958 0.294 Uiso calc PR 0.470(10) B 2 H
H11e 1.3437 0.9754 0.8661 0.294 Uiso calc PR 0.470(10) B 2 H
H11f 1.4267 1.0396 0.8164 0.294 Uiso calc PR 0.470(10) B 2 H
H13 1.1753 0.5836 0.7694 0.089 Uiso calc R 1 . . H
H14 1.0600 0.3879 0.7530 0.098 Uiso calc R 1 . . H
H15 0.8506 0.3227 0.6655 0.094 Uiso calc R 1 . . H
H16 0.7565 0.4531 0.5943 0.070 Uiso calc R 1 . . H
H19 0.4607 0.7723 0.5549 0.062 Uiso calc R 1 . . H
H20 0.2363 0.7678 0.5327 0.071 Uiso calc R 1 . . H
H21 0.0857 0.5983 0.5426 0.069 Uiso calc R 1 . . H
H22 0.1595 0.4334 0.5748 0.063 Uiso calc R 1 . . H
H25a 0.5275 0.5551 0.7208 0.085 Uiso calc R 1 C 3 H
H25b 0.6166 0.4785 0.7651 0.085 Uiso calc R 1 C 3 H
H26a 0.4353 0.3773 0.8054 0.113 Uiso calc PR 0.680(10) D 3 H
H26b 0.3418 0.4482 0.7582 0.113 Uiso calc PR 0.680(10) D 3 H
H27a 0.5783 0.5617 0.8765 0.161 Uiso calc PR 0.680(10) D 3 H
H27b 0.4706 0.6242 0.8340 0.161 Uiso calc PR 0.680(10) D 3 H
H28a 0.4361 0.5817 0.9500 0.300 Uiso calc PR 0.680(10) D 3 H
H28b 0.4188 0.4484 0.9271 0.300 Uiso calc PR 0.680(10) D 3 H
H28c 0.3116 0.5109 0.8848 0.300 Uiso calc PR 0.680(10) D 3 H
H26c 0.4477 0.3776 0.8094 0.124 Uiso calc PR 0.320(10) D 4 H
H26d 0.3732 0.4753 0.7852 0.124 Uiso calc PR 0.320(10) D 4 H
H27c 0.5433 0.5004 0.9156 0.170 Uiso calc PR 0.320(10) D 4 H
H27d 0.6425 0.5576 0.8718 0.170 Uiso calc PR 0.320(10) D 4 H
H28d 0.5437 0.6949 0.9251 0.319 Uiso calc PR 0.320(10) D 4 H
H28e 0.4084 0.6343 0.8639 0.319 Uiso calc PR 0.320(10) D 4 H
H28f 0.5317 0.7009 0.8401 0.319 Uiso calc PR 0.320(10) D 4 H
H30 0.6249 0.2656 0.7711 0.079 Uiso calc R 1 . . H
H31 0.6406 0.0790 0.7376 0.088 Uiso calc R 1 . . H
H32 0.5314 -0.0140 0.6168 0.082 Uiso calc R 1 . . H
H33 0.4065 0.0797 0.5294 0.069 Uiso calc R 1 . . H
H36 0.7691 0.7003 0.7220 0.066 Uiso calc R 1 . . H
H37 0.8854 0.6059 0.8127 0.081 Uiso calc R 1 . . H
H38 0.9782 0.6958 0.9354 0.095 Uiso calc R 1 . . H
H39 0.9547 0.8802 0.9672 0.089 Uiso calc R 1 . . H
H42a 0.9351 1.1702 0.7706 0.112 Uiso calc R 1 B 1 H
H42b 0.9662 1.0507 0.7882 0.112 Uiso calc R 1 B 1 H
H43a 1.1325 1.2668 0.8683 0.143 Uiso calc PR 0.530(10) B 1 H
H43b 1.1624 1.2009 0.8023 0.143 Uiso calc PR 0.530(10) B 1 H
H44a 1.1635 1.0355 0.8772 0.173 Uiso calc PR 0.530(10) B 1 H
H44b 1.1722 1.1251 0.9448 0.173 Uiso calc PR 0.530(10) B 1 H
H45a 1.3932 1.1348 0.9536 0.282 Uiso calc PR 0.530(10) B 1 H
H45b 1.3692 1.2480 0.9183 0.282 Uiso calc PR 0.530(10) B 1 H
H45c 1.3677 1.1381 0.8672 0.282 Uiso calc PR 0.530(10) B 1 H
H43c 1.1162 1.0595 0.8799 0.139 Uiso calc PR 0.470(10) B 2 H
H43d 1.1681 1.1234 0.8181 0.139 Uiso calc PR 0.470(10) B 2 H
H44c 1.1311 1.2451 0.9432 0.181 Uiso calc PR 0.470(10) B 2 H
H44d 1.1878 1.3074 0.8825 0.181 Uiso calc PR 0.470(10) B 2 H
H45d 1.3449 1.2683 1.0047 0.268 Uiso calc PR 0.470(10) B 2 H
H45e 1.3895 1.2800 0.9318 0.268 Uiso calc PR 0.470(10) B 2 H
H45f 1.3320 1.1558 0.9522 0.268 Uiso calc PR 0.470(10) B 2 H
H47 0.9398 1.3613 0.8615 0.112 Uiso calc R 1 . . H
H48 0.8530 1.4766 0.9290 0.133 Uiso calc R 1 . . H
H49 0.7201 1.3914 1.0007 0.137 Uiso calc R 1 . . H
H50 0.6741 1.1909 1.0048 0.124 Uiso calc R 1 . . H

loop_
_atom_site_aniso_label
_atom_site_aniso_U_11
_atom_site_aniso_U_22
_atom_site_aniso_U_33
_atom_site_aniso_U_12
_atom_site_aniso_U_13
_atom_site_aniso_U_23
Zn1 0.0357(3) 0.0393(3) 0.0453(3) 0.0053(2) 0.0070(2) 0.0051(2)
O1 0.040(2) 0.038(2) 0.053(2) 0.0040(10) 0.0130(10) 0.0040(10)
O2 0.034(2) 0.047(2) 0.062(2) 0.0080(10) 0.0110(10) 0.018(2)
O3 0.072(2) 0.071(2) 0.043(2) 0.035(2) 0.009(2) 0.007(2)
N1 0.038(2) 0.041(2) 0.051(2) 0.009(2) 0.010(2) 0.006(2)
N2 0.039(2) 0.057(3) 0.063(3) 0.010(2) 0.001(2) 0.005(2)
N3 0.036(2) 0.036(2) 0.043(2) 0.007(2) 0.008(2) 0.006(2)
N4 0.050(2) 0.040(2) 0.045(2) 0.006(2) 0.002(2) 0.006(2)
N5 0.082(3) 0.066(3) 0.068(3) 0.016(3) 0.020(3) 0.001(2)
N6 0.083(3) 0.050(3) 0.055(3) 0.013(2) 0.011(2) -0.001(2)
C1 0.042(2) 0.042(3) 0.047(3) 0.008(2) 0.011(2) 0.002(2)
C2 0.054(3) 0.044(3) 0.074(4) 0.009(2) 0.021(3) 0.012(3)
C3 0.081(4) 0.047(3) 0.106(5) 0.005(3) 0.035(4) 0.012(3)
C4 0.060(4) 0.056(4) 0.129(6) -0.007(3) 0.037(4) 0.017(4)
C5 0.042(3) 0.070(4) 0.102(5) 0.006(3) 0.023(3) 0.012(3)
C6 0.044(3) 0.044(3) 0.058(3) 0.002(2) 0.015(2) 0.006(2)
C7 0.037(2) 0.056(3) 0.054(3) 0.012(2) 0.011(2) 0.008(2)
C8 0.051(3) 0.090(4) 0.085(4) 0.008(3) 0.000(3) 0.006(3)
C9 0.072(6) 0.105(6) 0.090(6) 0.011(5) 0.017(5) 0.011(5)
C10 0.110(7) 0.128(8) 0.109(7) 0.014(6) 0.026(6) 0.015(6)
C11 0.160(10) 0.170(10) 0.140(10) 0.014(8) 0.042(8) 0.032(8)
C9' 0.047(7) 0.127(8) 0.112(8) 0.000(7) -0.003(7) 0.000(8)
C10' 0.081(9) 0.160(10) 0.140(10) -0.002(9) 0.007(8) -0.010(10)
C11' 0.140(10) 0.20(2) 0.21(2) 0.020(10) 0.020(10) -0.07(2)
C12 0.046(3) 0.067(4) 0.058(3) 0.024(3) 0.013(2) 0.011(3)
C13 0.054(3) 0.091(5) 0.080(4) 0.034(3) 0.009(3) 0.022(3)
C14 0.084(4) 0.084(5) 0.093(5) 0.047(4) 0.024(4) 0.038(4)
C15 0.091(5) 0.058(4) 0.097(5) 0.026(3) 0.036(4) 0.025(3)
C16 0.064(3) 0.052(3) 0.066(3) 0.023(3) 0.023(3) 0.012(3)
C17 0.043(3) 0.051(3) 0.053(3) 0.018(2) 0.018(2) 0.008(2)
C18 0.043(2) 0.039(2) 0.041(2) 0.009(2) 0.011(2) 0.005(2)
C19 0.050(3) 0.041(3) 0.061(3) 0.008(2) 0.013(2) 0.007(2)
C20 0.060(3) 0.055(3) 0.071(4) 0.029(3) 0.019(3) 0.014(3)
C21 0.043(3) 0.069(4) 0.066(3) 0.025(3) 0.015(2) 0.011(3)
C22 0.044(3) 0.052(3) 0.061(3) 0.005(2) 0.018(2) 0.007(2)
C23 0.037(2) 0.038(2) 0.046(3) 0.005(2) 0.013(2) 0.006(2)
C24 0.031(2) 0.042(3) 0.041(3) 0.004(2) 0.009(2) 0.008(2)
C25 0.085(4) 0.068(3) 0.050(3) 0.025(3) -0.001(3) 0.003(3)
C26 0.109(6) 0.103(5) 0.069(5) 0.037(5) 0.017(5) -0.003(4)
C27 0.144(7) 0.141(7) 0.117(7) 0.052(6) 0.028(6) -0.004(6)
C28 0.210(10) 0.220(10) 0.180(10) 0.056(8) 0.065(8) 0.004(8)
C26' 0.120(10) 0.099(9) 0.074(9) 0.029(9) 0.006(8) -0.021(8)
C27' 0.150(10) 0.140(10) 0.120(10) 0.040(10) 0.010(10) -0.020(10)
C28' 0.21(2) 0.18(2) 0.18(2) 0.01(2) 0.006(19) -0.075(18)
C29 0.043(3) 0.045(3) 0.051(3) 0.007(2) 0.007(2) 0.014(2)
C30 0.066(3) 0.065(4) 0.054(3) 0.021(3) -0.006(3) 0.014(3)
C31 0.072(4) 0.064(4) 0.081(4) 0.029(3) 0.006(3) 0.022(3)
C32 0.070(4) 0.052(3) 0.084(4) 0.026(3) 0.015(3) 0.011(3)
C33 0.062(3) 0.047(3) 0.059(3) 0.016(2) 0.009(3) 0.005(2)
C34 0.039(2) 0.039(3) 0.052(3) 0.009(2) 0.015(2) 0.013(2)
C35 0.048(3) 0.053(3) 0.051(3) 0.014(2) 0.014(2) 0.012(2)
C36 0.064(3) 0.057(3) 0.045(3) 0.018(3) 0.016(2) 0.003(2)
C37 0.073(4) 0.058(3) 0.071(4) 0.024(3) 0.014(3) 0.015(3)
C38 0.087(4) 0.068(4) 0.068(4) 0.024(3) -0.006(3) 0.018(3)
C39 0.093(4) 0.059(4) 0.051(3) 0.015(3) -0.008(3) 0.005(3)
C40 0.060(3) 0.053(3) 0.048(3) 0.009(2) 0.007(2) 0.007(2)
C41 0.062(3) 0.053(3) 0.047(3) 0.009(3) 0.000(3) 0.003(2)
C42 0.108(5) 0.077(4) 0.098(5) 0.014(4) 0.042(4) 0.012(4)
C43 0.123(6) 0.106(7) 0.123(7) 0.022(5) 0.035(6) 0.010(6)
C44 0.137(8) 0.136(8) 0.144(8) 0.023(6) 0.028(6) 0.013(7)
C45 0.170(10) 0.180(10) 0.200(10) 0.046(8) 0.038(8) 0.013(8)
C43' 0.113(8) 0.104(8) 0.123(9) 0.010(7) 0.039(7) 0.014(7)
C44' 0.130(10) 0.150(10) 0.140(10) 0.010(10) 0.022(9) 0.009(9)
C45' 0.120(10) 0.20(2) 0.18(2) 0.010(10) 0.020(10) 0.00(2)
C46 0.075(4) 0.061(4) 0.056(3) 0.012(3) -0.001(3) 0.007(3)
C47 0.110(5) 0.063(4) 0.087(5) 0.025(4) -0.004(4) 0.003(3)
C48 0.124(7) 0.073(5) 0.110(6) 0.039(5) -0.014(5) -0.008(4)
C49 0.109(6) 0.085(6) 0.134(7) 0.049(5) 0.000(5) -0.026(5)
C50 0.104(5) 0.093(6) 0.113(6) 0.036(5) 0.031(5) -0.010(4)
C51 0.070(4) 0.072(4) 0.066(4) 0.026(3) 0.000(3) -0.016(3)

loop_
_atom_type_symbol
_atom_type_description
_atom_type_scat_dispersion_real
_atom_type_scat_dispersion_imag
_atom_type_scat_source
C C 0.0033 0.0016 'International Tables Vol C Tables 4.2.6.8 and 6.1.1.4'
H H 0.0000 0.0000 'International Tables Vol C Tables 4.2.6.8 and 6.1.1.4'
N N 0.0061 0.0033 'International Tables Vol C Tables 4.2.6.8 and 6.1.1.4'
O O 0.0106 0.0060 'International Tables Vol C Tables 4.2.6.8 and 6.1.1.4'
Zn Zn 0.2839 1.4301 'International Tables Vol C Tables 4.2.6.8 and 6.1.1.4'

loop_
_geom_angle_atom_site_label_1
_geom_angle_atom_site_label_2
_geom_angle_atom_site_label_3
_geom_angle_site_symmetry_3
_geom_angle
_geom_angle_publ_flag
O1 Zn1 O2 . 111.30(10) yes
O1 Zn1 N1 . 92.50(10) yes
O1 Zn1 N3 2_666 111.90(10) yes
O2 Zn1 N1 . 106.40(10) yes
O2 Zn1 N3 2_666 110.40(10) yes
N1 Zn1 N3 2_666 123.1(2) yes
C1 O1 Zn1 . 118.1(2) no
C18 O2 Zn1 . 123.0(2) no
C7 N1 C17 . 106.6(3) no
C7 N1 Zn1 . 119.6(3) no
C17 N1 Zn1 . 128.2(3) no
C12 N2 C7 . 107.2(4) no
C12 N2 C8 . 122.6(4) no
C7 N2 C8 . 128.4(4) no
C24 N3 C34 . 105.7(3) no
C24 N3 Zn1 2_666 124.4(3) no
C34 N3 Zn1 2_666 127.7(3) no
C24 N4 C29 . 108.0(3) no
C24 N4 C25 . 126.5(4) no
C29 N4 C25 . 125.5(4) no
C41 N5 C51 . 103.9(4) no
C46 N6 C41 . 107.4(5) no
C46 N6 C42 . 124.4(5) no
C41 N6 C42 . 128.2(5) no
O1 C1 C2 . 117.6(2) no
O1 C1 C6 . 122.3(2) no
C2 C1 C6 . 120.0 no
C1 C2 C3 . 120.0 no
C4 C3 C2 . 120.0 no
C3 C4 C5 . 120.0 no
C6 C5 C4 . 120.0 no
C5 C6 C1 . 120.0 no
C5 C6 C7 . 119.2(3) no
C1 C6 C7 . 120.7(3) no
N1 C7 N2 . 110.8(4) no
N1 C7 C6 . 123.7(4) no
N2 C7 C6 . 125.4(4) no
N2 C8 C9 . 111.6(5) no
N2 C8 C9' . 110.8(6) no
C8 C9 C10 . 108.6(6) no
C9 C10 C11 . 109.0(7) no
C8 C9' C10' . 109.1(6) no
C9' C10' C11' . 108.9(7) no
N2 C12 C13 . 133.4(3) no
N2 C12 C17 . 106.5(3) no
C13 C12 C17 . 120.0 no
C12 C13 C14 . 120.0 no
C15 C14 C13 . 120.0 no
C16 C15 C14 . 120.0 no
C15 C16 C17 . 120.0 no
N1 C17 C16 . 131.3(3) no
N1 C17 C12 . 108.7(3) no
C16 C17 C12 . 120.0 no
O2 C18 C19 . 121.9(2) no
O2 C18 C23 . 118.1(2) no
C19 C18 C23 . 120.0 no
C20 C19 C18 . 120.0 no
C19 C20 C21 . 120.0 no
C22 C21 C20 . 120.0 no
C21 C22 C23 . 120.0 no
C22 C23 C18 . 120.0 no
C22 C23 C24 . 120.4(2) no
C18 C23 C24 . 119.6(2) no
N3 C24 N4 . 111.5(4) no
N3 C24 C23 . 124.8(4) no
N4 C24 C23 . 123.7(4) no
N4 C25 C26 . 109.6(5) no
N4 C25 C26' . 118.1(8) no
C25 C26 C27 . 107.4(6) no
C28 C27 C26 . 109.0(7) no
C25 C26' C27' . 109.7(8) no
C28' C27' C26' . 109.1(8) no
N4 C29 C30 . 133.8(2) no
N4 C29 C34 . 106.2(2) no
C30 C29 C34 . 120.0 no
C31 C30 C29 . 120.0 no
C30 C31 C32 . 120.0 no
C31 C32 C33 . 120.0 no
C34 C33 C32 . 120.0 no
N3 C34 C33 . 131.4(2) no
N3 C34 C29 . 108.6(2) no
C33 C34 C29 . 120.0 no
O3 C35 C36 . 122.3(3) no
O3 C35 C40 . 117.7(3) no
C36 C35 C40 . 120.0 no
C35 C36 C37 . 120.0 no
C38 C37 C36 . 120.0 no
C37 C38 C39 . 120.0 no
C40 C39 C38 . 120.0 no
C39 C40 C35 . 120.0 no
C39 C40 C41 . 119.3(3) no
C35 C40 C41 . 120.7(3) no
N5 C41 N6 . 113.2(5) no
N5 C41 C40 . 123.6(5) no
N6 C41 C40 . 123.2(5) no
N6 C42 C43 . 118.4(8) no
N6 C42 C43' . 110.2(7) no
C42 C43 C44 . 110.2(6) no
C43 C44 C45 . 107.5(6) no
C44' C43' C42 . 109.8(6) no
C43' C44' C45' . 109.4(7) no
N6 C46 C47 . 135.3(4) no
N6 C46 C51 . 104.7(4) no
C47 C46 C51 . 120.0 no
C46 C47 C48 . 120.0 no
C47 C48 C49 . 120.0 no
C50 C49 C48 . 120.0 no
C49 C50 C51 . 120.0 no
N5 C51 C50 . 129.2(4) no
N5 C51 C46 . 110.8(4) no
C50 C51 C46 . 120.0 no
C3 C2 H2 . 120.0 no
C1 C2 H2 . 120.0 no
C2 C3 H3 . 120.0 no
C4 C3 H3 . 120.0 no
C5 C4 H4 . 120.0 no
C3 C4 H4 . 120.0 no
C4 C5 H5 . 120.0 no
C6 C5 H5 . 120.0 no
N2 C8 H8a . 109.3 no
C9 C8 H8a . 109.3 no
C9' C8 H8a . 110.4 no
N2 C8 H8b . 109.3 no
C9 C8 H8b . 109.3 no
C9' C8 H8b . 109.0 no
H8a C8 H8b . 108.0 no
C8 C9 H9a . 110.0 no
C10 C9 H9a . 110.0 no
C8 C9 H9b . 110.0 no
C10 C9 H9b . 110.0 no
H9a C9 H9b . 108.3 no
C9 C10 H10a . 109.9 no
C11 C10 H10a . 109.9 no
C9 C10 H10b . 109.9 no
C11 C10 H10b . 109.9 no
H10a C10 H10b . 108.3 no
C10 C11 H11a . 109.5 no
C10 C11 H11b . 109.5 no
H11a C11 H11b . 109.5 no
C10 C11 H11c . 109.5 no
H11a C11 H11c . 109.5 no
H11b C11 H11c . 109.5 no
C8 C9' H9c . 109.9 no
C10' C9' H9c . 109.9 no
C8 C9' H9d . 109.9 no
C10' C9' H9d . 109.9 no
H9c C9' H9d . 108.3 no
C9' C10' H10c . 109.9 no
C11' C10' H10c . 109.9 no
C9' C10' H10d . 109.9 no
C11' C10' H10d . 109.9 no
H10c C10' H10d . 108.3 no
C10' C11' H11d . 109.5 no
C10' C11' H11e . 109.5 no
H11d C11' H11e . 109.5 no
C10' C11' H11f . 109.5 no
H11d C11' H11f . 109.5 no
H11e C11' H11f . 109.5 no
C12 C13 H13 . 120.0 no
C14 C13 H13 . 120.0 no
C15 C14 H14 . 120.0 no
C13 C14 H14 . 120.0 no
C14 C15 H15 . 120.0 no
C16 C15 H15 . 120.0 no
C17 C16 H16 . 120.0 no
C15 C16 H16 . 120.0 no
C18 C19 H19 . 120.0 no
C20 C19 H19 . 120.0 no
C21 C20 H20 . 120.0 no
C19 C20 H20 . 120.0 no
C20 C21 H21 . 120.0 no
C22 C21 H21 . 120.0 no
C23 C22 H22 . 120.0 no
C21 C22 H22 . 120.0 no
N4 C25 H25a . 109.8 no
C26' C25 H25a . 111.7 no
C26 C25 H25a . 109.8 no
N4 C25 H25b . 109.8 no
C26' C25 H25b . 98.4 no
C26 C25 H25b . 109.8 no
H25a C25 H25b . 108.2 no
C25 C26 H26a . 110.2 no
C27 C26 H26a . 110.2 no
C25 C26 H26b . 110.2 no
C27 C26 H26b . 110.2 no
H26a C26 H26b . 108.5 no
C28 C27 H27a . 109.9 no
C26 C27 H27a . 109.9 no
C28 C27 H27b . 109.9 no
C26 C27 H27b . 109.9 no
H27a C27 H27b . 108.3 no
C27 C28 H28a . 109.5 no
C27 C28 H28b . 109.5 no
H28a C28 H28b . 109.5 no
C27 C28 H28c . 109.5 no
H28a C28 H28c . 109.5 no
H28b C28 H28c . 109.5 no
C25 C26' H26c . 109.7 no
C27' C26' H26c . 109.7 no
C25 C26' H26d . 109.7 no
C27' C26' H26d . 109.7 no
H26c C26' H26d . 108.2 no
C28' C27' H27c . 109.9 no
C26' C27' H27c . 109.9 no
C28' C27' H27d . 109.9 no
C26' C27' H27d . 109.9 no
H27c C27' H27d . 108.3 no
C27' C28' H28d . 109.5 no
C27' C28' H28e . 109.5 no
H28d C28' H28e . 109.5 no
C27' C28' H28f . 109.5 no
H28d C28' H28f . 109.5 no
H28e C28' H28f . 109.5 no
C31 C30 H30 . 120.0 no
C29 C30 H30 . 120.0 no
C32 C31 H31 . 120.0 no
C30 C31 H31 . 120.0 no
C33 C32 H32 . 120.0 no
C31 C32 H32 . 120.0 no
C32 C33 H33 . 120.0 no
C34 C33 H33 . 120.0 no
C37 C36 H36 . 120.0 no
C35 C36 H36 . 120.0 no
C36 C37 H37 . 120.0 no
C38 C37 H37 . 120.0 no
C39 C38 H38 . 120.0 no
C37 C38 H38 . 120.0 no
C38 C39 H39 . 120.0 no
C40 C39 H39 . 120.0 no
N6 C42 H42a . 107.7 no
C43 C42 H42a . 107.7 no
C43' C42 H42a . 133.8 no
N6 C42 H42b . 107.7 no
C43 C42 H42b . 107.7 no
C43' C42 H42b . 85.4 no
H42a C42 H42b . 107.1 no
C42 C43 H43a . 109.6 no
C44 C43 H43a . 109.6 no
C42 C43 H43b . 109.6 no
C44 C43 H43b . 109.6 no
H43a C43 H43b . 108.1 no
C43 C44 H44a . 110.2 no
C45 C44 H44a . 110.2 no
C43 C44 H44b . 110.2 no
C45 C44 H44b . 110.2 no
H44a C44 H44b . 108.5 no
C44 C45 H45a . 109.5 no
C44 C45 H45b . 109.5 no
H45a C45 H45b . 109.5 no
C44 C45 H45c . 109.5 no
H45a C45 H45c . 109.5 no
H45b C45 H45c . 109.5 no
C44' C43' H43c . 109.7 no
C42 C43' H43c . 109.7 no
C44' C43' H43d . 109.7 no
C42 C43' H43d . 109.7 no
H43c C43' H43d . 108.2 no
C43' C44' H44c . 109.8 no
C45' C44' H44c . 109.8 no
C43' C44' H44d . 109.8 no
C45' C44' H44d . 109.8 no
H44c C44' H44d . 108.2 no
C44' C45' H45d . 109.5 no
C44' C45' H45e . 109.5 no
H45d C45' H45e . 109.5 no
C44' C45' H45f . 109.5 no
H45d C45' H45f . 109.5 no
H45e C45' H45f . 109.5 no
C46 C47 H47 . 120.0 no
C48 C47 H47 . 120.0 no
C49 C48 H48 . 120.0 no
C47 C48 H48 . 120.0 no
C48 C49 H49 . 120.0 no
C50 C49 H49 . 120.0 no
C51 C50 H50 . 120.0 no
C49 C50 H50 . 120.0 no

loop_
_geom_bond_atom_site_label_1
_geom_bond_atom_site_label_2
_geom_bond_site_symmetry_2
_geom_bond_distance
_geom_bond_publ_flag
Zn1 O1 . 1.963(3) yes
Zn1 O2 . 1.904(3) yes
Zn1 N1 . 1.987(3) yes
Zn1 N3 2_666 1.981(3) yes
O1 C1 . 1.351(3) no
O2 C18 . 1.349(3) no
O3 C35 . 1.357(4) no
N1 C7 . 1.327(5) no
N1 C17 . 1.367(4) no
N2 C12 . 1.361(5) no
N2 C7 . 1.366(6) no
N2 C8 . 1.484(6) no
N3 C24 . 1.329(5) no
N3 C34 . 1.386(4) no
N3 Zn1 2_666 1.981(3) no
N4 C24 . 1.349(5) no
N4 C29 . 1.359(4) no
N4 C25 . 1.438(6) no
N5 C41 . 1.303(7) no
N5 C51 . 1.381(5) no
N6 C46 . 1.352(5) no
N6 C41 . 1.361(7) no
N6 C42 . 1.450(8) no
C1 C2 . 1.3900 no
C1 C6 . 1.3900 no
C2 C3 . 1.3900 no
C3 C4 . 1.3900 no
C4 C5 . 1.3900 no
C5 C6 . 1.3900 no
C6 C7 . 1.474(5) no
C8 C9 . 1.534(5) no
C8 C9' . 1.535(5) no
C9 C10 . 1.542(5) no
C10 C11 . 1.544(5) no
C9' C10' . 1.540(5) no
C10' C11' . 1.545(5) no
C12 C13 . 1.3900 no
C12 C17 . 1.3900 no
C13 C14 . 1.3900 no
C14 C15 . 1.3900 no
C15 C16 . 1.3900 no
C16 C17 . 1.3900 no
C18 C19 . 1.3900 no
C18 C23 . 1.3900 no
C19 C20 . 1.3900 no
C20 C21 . 1.3900 no
C21 C22 . 1.3900 no
C22 C23 . 1.3900 no
C23 C24 . 1.470(5) no
C25 C26 . 1.538(5) no
C25 C26' . 1.538(5) no
C26 C27 . 1.542(5) no
C27 C28 . 1.532(5) no
C26' C27' . 1.542(5) no
C27' C28' . 1.540(5) no
C29 C30 . 1.3900 no
C29 C34 . 1.3900 no
C30 C31 . 1.3900 no
C31 C32 . 1.3900 no
C32 C33 . 1.3900 no
C33 C34 . 1.3900 no
C35 C36 . 1.3900 no
C35 C40 . 1.3900 no
C36 C37 . 1.3900 no
C37 C38 . 1.3900 no
C38 C39 . 1.3900 no
C39 C40 . 1.3900 no
C40 C41 . 1.478(6) no
C42 C43 . 1.527(5) no
C42 C43' . 1.536(5) no
C43 C44 . 1.533(5) no
C44 C45 . 1.548(5) no
C43' C44' . 1.533(5) no
C44' C45' . 1.540(5) no
C46 C47 . 1.39 no
C46 C51 . 1.39 no
C47 C48 . 1.39 no
C48 C49 . 1.39 no
C49 C50 . 1.39 no
C50 C51 . 1.39 no
O3 H3o . 0.82 no
C2 H2 . 0.93 no
C3 H3 . 0.93 no
C4 H4 . 0.93 no
C5 H5 . 0.93 no
C8 H8a . 0.97 no
C8 H8b . 0.97 no
C9 H9a . 0.97 no
C9 H9b . 0.97 no
C10 H10a . 0.97 no
C10 H10b . 0.97 no
C11 H11a . 0.96 no
C11 H11b . 0.96 no
C11 H11c . 0.96 no
C9' H9c . 0.97 no
C9' H9d . 0.97 no
C10' H10c . 0.97 no
C10' H10d . 0.97 no
C11' H11d . 0.96 no
C11' H11e . 0.96 no
C11' H11f . 0.96 no
C13 H13 . 0.93 no
C14 H14 . 0.93 no
C15 H15 . 0.93 no
C16 H16 . 0.93 no
C19 H19 . 0.93 no
C20 H20 . 0.93 no
C21 H21 . 0.93 no
C22 H22 . 0.93 no
C25 H25a . 0.97 no
C25 H25b . 0.97 no
C26 H26a . 0.97 no
C26 H26b . 0.97 no
C27 H27a . 0.97 no
C27 H27b . 0.97 no
C28 H28a . 0.96 no
C28 H28b . 0.96 no
C28 H28c . 0.96 no
C26' H26c . 0.97 no
C26' H26d . 0.97 no
C27' H27c . 0.97 no
C27' H27d . 0.97 no
C28' H28d . 0.96 no
C28' H28e . 0.96 no
C28' H28f . 0.96 no
C30 H30 . 0.93 no
C31 H31 . 0.93 no
C32 H32 . 0.93 no
C33 H33 . 0.93 no
C36 H36 . 0.93 no
C37 H37 . 0.93 no
C38 H38 . 0.93 no
C39 H39 . 0.93 no
C42 H42a . 0.97 no
C42 H42b . 0.97 no
C43 H43a . 0.97 no
C43 H43b . 0.97 no
C44 H44a . 0.97 no
C44 H44b . 0.97 no
C45 H45a . 0.96 no
C45 H45b . 0.96 no
C45 H45c . 0.96 no
C43' H43c . 0.97 no
C43' H43d . 0.97 no
C44' H44c . 0.97 no
C44' H44d . 0.97 no
C45' H45d . 0.96 no
C45' H45e . 0.96 no
C45' H45f . 0.96 no
C47 H47 . 0.93 no
C48 H48 . 0.93 no
C49 H49 . 0.93 no
C50 H50 . 0.93 no

loop_
_geom_hbond_atom_site_label_D
_geom_hbond_atom_site_label_H
_geom_hbond_atom_site_label_A
_geom_hbond_distance_DH
_geom_hbond_distance_HA
_geom_hbond_distance_DA
_geom_hbond_angle_DHA
_geom_hbond_publ_flag
O3 H3o O1 0.82 1.84 2.660(4) 172 yes

loop_
_geom_torsion_atom_site_label_1
_geom_torsion_atom_site_label_2
_geom_torsion_atom_site_label_3
_geom_torsion_atom_site_label_4
_geom_torsion_site_symmetry_1
_geom_torsion
_geom_torsion_publ_flag
O2 Zn1 O1 C1 . 152.8(2) no
N3 Zn1 O1 C1 2_666 -83.1(3) no
N1 Zn1 O1 C1 . 44.1(3) no
O1 Zn1 O2 C18 . 71.5(3) no
N3 Zn1 O2 C18 2_666 -53.3(3) no
N1 Zn1 O2 C18 . 170.9(3) no
O2 Zn1 N1 C7 . -128.1(3) no
O1 Zn1 N1 C7 . -15.1(3) no
N3 Zn1 N1 C7 2_666 103.1(4) no
O2 Zn1 N1 C17 . 21.9(4) no
O1 Zn1 N1 C17 . 134.9(3) no
N3 Zn1 N1 C17 2_666 -106.9(3) no
Zn1 O1 C1 C2 . 139.1(2) no
Zn1 O1 C1 C6 . -38.6(4) no
O1 C1 C2 C3 . -177.7(3) no
C4 C5 C6 C7 . -176.3(4) no
O1 C1 C6 C5 . 177.6(3) no
O1 C1 C6 C7 . -6.1(4) no
C2 C1 C6 C7 . 176.2(4) no
C17 N1 C7 N2 . 2.1(5) no
Zn1 N1 C7 N2 . 157.9(3) no
C17 N1 C7 C6 . -177.1(4) no
Zn1 N1 C7 C6 . -21.3(6) no
C12 N2 C7 N1 . -0.1(5) no
C8 N2 C7 N1 . -164.7(5) no
C12 N2 C7 C6 . 179.0(4) no
C8 N2 C7 C6 . 14.5(8) no
C5 C6 C7 N1 . -143.0(4) no
C1 C6 C7 N1 . 40.7(6) no
C5 C6 C7 N2 . 37.9(6) no
C1 C6 C7 N2 . -138.4(4) no
C12 N2 C8 C9 . 81.2(9) no
C7 N2 C8 C9 . -116.4(8) no
C12 N2 C8 C9' . 82.1(8) no
C7 N2 C8 C9' . -115.5(7) no
N2 C8 C9 C10 . 177.1(8) no
C8 C9 C10 C11 . 67.7(12) no
N2 C8 C9' C10' . -156.0(10) no
C8 C9' C10' C11' . -55(2) no
C7 N2 C12 C13 . -178.6(3) no
C8 N2 C12 C13 . -13.0(6) no
C7 N2 C12 C17 . -1.8(4) no
C8 N2 C12 C17 . 163.8(4) no
N2 C12 C13 C14 . 176.4(4) no
C7 N1 C17 C16 . 177.3(3) no
Zn1 N1 C17 C16 . 24.3(5) no
C7 N1 C17 C12 . -3.3(4) no
Zn1 N1 C17 C12 . -156.2(3) no
C15 C16 C17 N1 . 179.4(4) no
N2 C12 C17 N1 . 3.2(3) no
C13 C12 C17 N1 . -179.5(3) no
N2 C12 C17 C16 . -177.3(3) no
Zn1 O2 C18 C19 . -24.9(4) no
Zn1 O2 C18 C23 . 156.1(2) no
O2 C18 C19 C20 . -179.0(3) no
C21 C22 C23 C24 . -179.5(3) no
O2 C18 C23 C22 . 179.1(3) no
O2 C18 C23 C24 . -1.5(4) no
C19 C18 C23 C24 . 179.5(3) no
C34 N3 C24 N4 . -0.4(5) no
Zn1 N3 C24 N4 2_666 -164.7(3) no
C34 N3 C24 C23 . 178.9(3) no
Zn1 N3 C24 C23 2_666 14.6(5) no
C29 N4 C24 N3 . 0.6(5) no
C25 N4 C24 N3 . -179.6(4) no
C29 N4 C24 C23 . -178.7(3) no
C25 N4 C24 C23 . 1.1(7) no
C22 C23 C24 N3 . 71.0(5) no
C18 C23 C24 N3 . -108.5(4) no
C22 C23 C24 N4 . -109.9(4) no
C18 C23 C24 N4 . 70.7(5) no
C24 N4 C25 C26' . 106(2) no
C29 N4 C25 C26' . -75(2) no
C24 N4 C25 C26 . 96.7(9) no
C29 N4 C25 C26 . -83.6(9) no
N4 C25 C26 C27 . -177.0(10) no
C25 C26 C27 C28 . -173.0(10) no
N4 C25 C26' C27' . 163.0(10) no
C25 C26' C27' C28' . 94(3) no
C24 N4 C29 C30 . 179.0(3) no
C25 N4 C29 C30 . -0.8(6) no
C24 N4 C29 C34 . -0.6(4) no
C25 N4 C29 C34 . 179.7(4) no
N4 C29 C30 C31 . -179.5(4) no
C24 N3 C34 C33 . -179.1(3) no
Zn1 N3 C34 C33 2_666 -15.5(4) no
C24 N3 C34 C29 . 0.0(3) no
Zn1 N3 C34 C29 2_666 163.6(2) no
C32 C33 C34 N3 . 179.1(3) no
N4 C29 C34 N3 . 0.4(3) no
C30 C29 C34 N3 . -179.3(3) no
N4 C29 C34 C33 . 179.6(3) no
O3 C35 C36 C37 . -178.1(3) no
C38 C39 C40 C41 . 179.2(4) no
O3 C35 C40 C39 . 178.2(3) no
O3 C35 C40 C41 . -1.0(4) no
C36 C35 C40 C41 . -179.2(4) no
C51 N5 C41 N6 . 0.7(6) no
C51 N5 C41 C40 . 178.9(4) no
C46 N6 C41 N5 . -0.2(6) no
C42 N6 C41 N5 . 179.6(5) no
C46 N6 C41 C40 . -178.4(4) no
C42 N6 C41 C40 . 1.5(8) no
C39 C40 C41 N5 . -65.0(6) no
C35 C40 C41 N5 . 114.3(5) no
C39 C40 C41 N6 . 113.0(5) no
C35 C40 C41 N6 . -67.8(5) no
C46 N6 C42 C43 . 68.9(8) no
C41 N6 C42 C43 . -111.0(8) no
C46 N6 C42 C43' . 99.6(7) no
C41 N6 C42 C43' . -80.2(8) no
N6 C42 C43 C44 . 67(2) no
C42 C43 C44 C45 . 164.0(10) no
N6 C42 C43' C44' . -68.0(10) no
C42 C43' C44' C45' . 178(2) no
C41 N6 C46 C47 . -179.7(4) no
C42 N6 C46 C47 . 0.4(7) no
C41 N6 C46 C51 . -0.3(4) no
C42 N6 C46 C51 . 179.8(4) no
N6 C46 C47 C48 . 179.3(5) no
C41 N5 C51 C50 . 179.4(3) no
C41 N5 C51 C46 . -0.9(5) no
C49 C50 C51 N5 . 179.6(5) no
N6 C46 C51 N5 . 0.8(4) no
C47 C46 C51 N5 . -179.7(4) no
N6 C46 C51 C50 . -179.5(4) no
